data_4346949
loop_
_publ_author_name
'England, Jason'
'Bill, Eckhard'
'Weyherm\"uller, Thomas'
'Neese, Frank'
'Atanasov, Mihail'
'Wieghardt, Karl'

_publ_section_title
;
 Molecular and Electronic Structures of Homoleptic Six-Coordinate
 Cobalt(I) Complexes of 2,2':6',2&#x2033;-Terpyridine, 2,2'-Bipyridine,
 and 1,10-Phenanthroline. An Experimental and Computational Study.
;
_journal_issue 24
_journal_name_full 'Inorganic chemistry'
_journal_page_first 12002
_journal_page_last 12018
_journal_paper_doi 10.1021/acs.inorgchem.5b02415
_journal_volume 54
_journal_year 2015
_chemical_compound_source 'tetrahydrofuran, pentane'
_chemical_formula_moiety 'C54 H72 Co N6, 2(C4 Co O4), 2(C4 H8 O)'
_chemical_formula_sum 'C70 H88 Co3 N6 O10'
_chemical_formula_weight 1350.25
_space_group_crystal_system triclinic
_space_group_IT_number 2
_space_group_name_Hall '-P 1'
_space_group_name_H-M_alt 'P -1'
_atom_sites_solution_hydrogens geom
_audit_block_code WGT-JE-045-01
_audit_creation_date 2014-01-17
_audit_creation_method SHELXL-2013
_cell_angle_alpha 98.428(15)
_cell_angle_beta 95.691(12)
_cell_angle_gamma 116.393(8)
_cell_formula_units_Z 2
_cell_length_a 14.8166(13)
_cell_length_b 16.194(3)
_cell_length_c 16.527(3)
_cell_measurement_reflns_used 101650
_cell_measurement_temperature 100(2)
_cell_measurement_theta_max 33.1
_cell_measurement_theta_min 2.6342
_cell_volume 3452.8(10)
_computing_cell_refinement 'DENZO (Bruker AXS, 2006)'
_computing_data_collection 'DATCOL (Bruker AXS, 2006)'
_computing_data_reduction 'DENZO (Bruker AXS, 2006)'
_computing_structure_refinement 'SHELXL-2013 (Sheldrick, 2013)'
_computing_structure_solution 'SHELXS-2013 (Sheldrick, 2013)'
_diffrn_ambient_temperature 100(2)
_diffrn_detector_area_resol_mean 18.02
_diffrn_measured_fraction_theta_full 0.998
_diffrn_measured_fraction_theta_max 0.997
_diffrn_measurement_device_type 'Bruker AXS Enraf-Nonius KappaCCD'
_diffrn_measurement_method 'CCD \f- and \w-scans'
_diffrn_radiation_monochromator graphite
_diffrn_radiation_source '0.2 x 2mm^2^ focus rotating anode'
_diffrn_radiation_type MoK\a
_diffrn_radiation_wavelength 0.71073
_diffrn_reflns_av_R_equivalents 0.0516
_diffrn_reflns_av_unetI/netI 0.0473
_diffrn_reflns_Laue_measured_fraction_full 0.998
_diffrn_reflns_Laue_measured_fraction_max 0.997
_diffrn_reflns_limit_h_max 22
_diffrn_reflns_limit_h_min -22
_diffrn_reflns_limit_k_max 24
_diffrn_reflns_limit_k_min -24
_diffrn_reflns_limit_l_max 25
_diffrn_reflns_limit_l_min -25
_diffrn_reflns_number 93264
_diffrn_reflns_point_group_measured_fraction_full 0.998
_diffrn_reflns_point_group_measured_fraction_max 0.997
_diffrn_reflns_theta_full 25.242
_diffrn_reflns_theta_max 33.118
_diffrn_reflns_theta_min 2.720
_exptl_absorpt_coefficient_mu 0.772
_exptl_absorpt_correction_T_max 0.95970
_exptl_absorpt_correction_T_min 0.88661
_exptl_absorpt_correction_type gaussian
_exptl_absorpt_process_details 'SADABS (Bruker AXS, 2008)'
_exptl_crystal_colour orange
_exptl_crystal_density_diffrn 1.299
_exptl_crystal_description prism
_exptl_crystal_F_000 1422
_exptl_crystal_size_max 0.20
_exptl_crystal_size_mid 0.09
_exptl_crystal_size_min 0.06
_refine_diff_density_max 0.771
_refine_diff_density_min -0.897
_refine_diff_density_rms 0.071
_refine_ls_extinction_method none
_refine_ls_goodness_of_fit_ref 1.024
_refine_ls_hydrogen_treatment constr
_refine_ls_matrix_type full
_refine_ls_number_parameters 840
_refine_ls_number_reflns 26214
_refine_ls_number_restraints 138
_refine_ls_restrained_S_all 1.023
_refine_ls_R_factor_all 0.0652
_refine_ls_R_factor_gt 0.0446
_refine_ls_shift/su_max 0.038
_refine_ls_shift/su_mean 0.001
_refine_ls_structure_factor_coef Fsqd
_refine_ls_weighting_details
;
 w=1/[\s^2^(Fo^2^)+(0.0450P)^2^+2.1769P]
 where P=(Fo^2^+2Fc^2^)/3
;
_refine_ls_weighting_scheme calc
_refine_ls_wR_factor_gt 0.1049
_refine_ls_wR_factor_ref 0.1168
_reflns_Friedel_coverage 0.000
_reflns_number_gt 20266
_reflns_number_total 26214
_reflns_threshold_expression 'I > 2\s(I)'
_cod_data_source_file ic5b02415_si_002.cif
_cod_data_source_block 6
_cod_database_code 4346949
_shelx_space_group_comment
;
The symmetry employed for this shelxl refinement is uniquely defined
by the following loop, which should always be used as a source of
symmetry information in preference to the above space-group names.
They are only intended as comments.
;
_shelxl_version_number 2013-2

loop_
_space_group_symop_operation_xyz
'x, y, z'
'-x, -y, -z'

loop_
_atom_site_label
_atom_site_type_symbol
_atom_site_fract_x
_atom_site_fract_y
_atom_site_fract_z
_atom_site_U_iso_or_equiv
_atom_site_adp_type
_atom_site_occupancy
_atom_site_site_symmetry_order
_atom_site_calc_flag
_atom_site_refinement_flags_posn
_atom_site_refinement_flags_adp
_atom_site_refinement_flags_occupancy
_atom_site_disorder_assembly
_atom_site_disorder_group
Co1 Co 0.24429(2) 0.98626(2) 0.25551(2) 0.01447(4) Uani 1 1 d . . . . .
N1 N 0.14481(9) 0.92254(8) 0.13822(7) 0.0160(2) Uani 1 1 d . . . . .
C2 C 0.13724(11) 0.96661(10) 0.07712(9) 0.0183(2) Uani 1 1 d . . . . .
H2 H 0.1764 1.0333 0.0875 0.022 Uiso 1 1 calc R U . . .
C3 C 0.07520(11) 0.91979(10) -0.00043(9) 0.0190(2) Uani 1 1 d . . . . .
H3 H 0.0713 0.9544 -0.0412 0.023 Uiso 1 1 calc R U . . .
C4 C 0.01855(11) 0.82152(10) -0.01826(8) 0.0177(2) Uani 1 1 d . . . . .
C5 C 0.02573(11) 0.77582(10) 0.04599(9) 0.0181(2) Uani 1 1 d . . . . .
H5 H -0.0119 0.7090 0.0369 0.022 Uiso 1 1 calc R U . . .
C6 C 0.08750(10) 0.82745(9) 0.12299(8) 0.0158(2) Uani 1 1 d . . . . .
C7 C 0.09648(10) 0.78377(9) 0.19476(8) 0.0162(2) Uani 1 1 d . . . . .
C8 C 0.03277(11) 0.68933(10) 0.19475(9) 0.0192(3) Uani 1 1 d . . . . .
H8 H -0.0178 0.6497 0.1470 0.023 Uiso 1 1 calc R U . . .
C9 C 0.04295(11) 0.65263(10) 0.26463(9) 0.0189(2) Uani 1 1 d . . . . .
C10 C 0.11959(11) 0.71445(10) 0.33232(9) 0.0193(3) Uani 1 1 d . . . . .
H10 H 0.1306 0.6927 0.3808 0.023 Uiso 1 1 calc R U . . .
C11 C 0.17936(11) 0.80743(10) 0.32838(9) 0.0185(2) Uani 1 1 d . . . . .
H11 H 0.2304 0.8485 0.3754 0.022 Uiso 1 1 calc R U . . .
N12 N 0.16885(9) 0.84272(8) 0.26140(7) 0.0160(2) Uani 1 1 d . . . . .
C13 C -0.04549(13) 0.76478(11) -0.10408(9) 0.0235(3) Uani 1 1 d . . . . .
C14 C -0.04990(15) 0.82865(13) -0.16258(10) 0.0300(3) Uani 1 1 d . . . . .
H14A H -0.0801 0.8672 -0.1384 0.045 Uiso 1 1 calc R U . . .
H14B H -0.0920 0.7897 -0.2166 0.045 Uiso 1 1 calc R U . . .
H14C H 0.0196 0.8699 -0.1701 0.045 Uiso 1 1 calc R U . . .
C15 C 0.0044(2) 0.70712(16) -0.14255(12) 0.0450(5) Uani 1 1 d . . . . .
H15A H 0.0744 0.7499 -0.1477 0.067 Uiso 1 1 calc R U . . .
H15B H -0.0357 0.6701 -0.1978 0.067 Uiso 1 1 calc R U . . .
H15C H 0.0062 0.6645 -0.1068 0.067 Uiso 1 1 calc R U . . .
C16 C -0.15492(17) 0.69826(17) -0.09563(13) 0.0477(6) Uani 1 1 d . . . . .
H16A H -0.1533 0.6542 -0.0614 0.072 Uiso 1 1 calc R U . . .
H16B H -0.1959 0.6628 -0.1509 0.072 Uiso 1 1 calc R U . . .
H16C H -0.1856 0.7352 -0.0691 0.072 Uiso 1 1 calc R U . . .
C17 C -0.02796(13) 0.55106(10) 0.26955(10) 0.0254(3) Uani 1 1 d . . . . .
C18 C 0.03545(17) 0.50424(12) 0.29996(12) 0.0344(4) Uani 1 1 d . . . . .
H18A H 0.0821 0.5051 0.2616 0.052 Uiso 1 1 calc R U . . .
H18B H -0.0107 0.4388 0.3019 0.052 Uiso 1 1 calc R U . . .
H18C H 0.0753 0.5390 0.3558 0.052 Uiso 1 1 calc R U . . .
C19 C -0.09465(16) 0.49166(12) 0.18471(12) 0.0373(4) Uani 1 1 d . . . . .
H19A H -0.1401 0.5172 0.1666 0.056 Uiso 1 1 calc R U . . .
H19B H -0.1359 0.4262 0.1895 0.056 Uiso 1 1 calc R U . . .
H19C H -0.0505 0.4935 0.1438 0.056 Uiso 1 1 calc R U . . .
C20 C -0.09641(15) 0.55463(13) 0.33299(13) 0.0356(4) Uani 1 1 d . . . . .
H20A H -0.0534 0.5897 0.3877 0.053 Uiso 1 1 calc R U . . .
H20B H -0.1439 0.4903 0.3366 0.053 Uiso 1 1 calc R U . . .
H20C H -0.1355 0.5862 0.3149 0.053 Uiso 1 1 calc R U . . .
N21 N 0.32569(9) 1.12458(8) 0.23253(7) 0.0160(2) Uani 1 1 d . . . . .
C22 C 0.30214(11) 1.19538(10) 0.25067(9) 0.0191(2) Uani 1 1 d . . . . .
H22 H 0.2432 1.1837 0.2748 0.023 Uiso 1 1 calc R U . . .
C23 C 0.35936(12) 1.28459(10) 0.23605(10) 0.0213(3) Uani 1 1 d . . . . .
H23 H 0.3396 1.3324 0.2505 0.026 Uiso 1 1 calc R U . . .
C24 C 0.44581(11) 1.30423(10) 0.20019(9) 0.0200(3) Uani 1 1 d D . . . .
C25 C 0.47075(11) 1.23041(9) 0.18210(9) 0.0181(2) Uani 1 1 d . . . . .
H25 H 0.5292 1.2404 0.1577 0.022 Uiso 1 1 calc R U . . .
C26 C 0.41089(10) 1.14269(9) 0.19943(8) 0.0158(2) Uani 1 1 d . . . . .
C27 C 0.43538(10) 1.06255(9) 0.18385(8) 0.0149(2) Uani 1 1 d . . . . .
C28 C 0.52053(11) 1.06880(9) 0.15066(8) 0.0168(2) Uani 1 1 d . . . . .
H28 H 0.5658 1.1264 0.1373 0.020 Uiso 1 1 calc R U . . .
C29 C 0.54023(11) 0.99173(10) 0.13679(8) 0.0165(2) Uani 1 1 d . . . . .
C30 C 0.47037(11) 0.90929(10) 0.15812(9) 0.0185(2) Uani 1 1 d . . . . .
H30 H 0.4798 0.8545 0.1498 0.022 Uiso 1 1 calc R U . . .
C31 C 0.38739(11) 0.90774(9) 0.19140(9) 0.0181(2) Uani 1 1 d . . . . .
H31 H 0.3412 0.8511 0.2056 0.022 Uiso 1 1 calc R U . . .
N32 N 0.36903(9) 0.98221(8) 0.20452(7) 0.0161(2) Uani 1 1 d . . . . .
C33 C 0.5130(2) 1.40231(19) 0.18490(18) 0.0218(4) Uani 0.737(2) 1 d D U P A 1
C34 C 0.62603(18) 1.43698(16) 0.22141(17) 0.0330(5) Uani 0.737(2) 1 d D U P A 1
H34A H 0.6675 1.4996 0.2106 0.050 Uiso 0.737(2) 1 calc R U P A 1
H34B H 0.6487 1.3929 0.1954 0.050 Uiso 0.737(2) 1 calc R U P A 1
H34C H 0.6341 1.4406 0.2816 0.050 Uiso 0.737(2) 1 calc R U P A 1
C35 C 0.4993(2) 1.39280(18) 0.08965(15) 0.0339(5) Uani 0.737(2) 1 d D U P A 1
H35A H 0.5411 1.4543 0.0768 0.051 Uiso 0.737(2) 1 calc R U P A 1
H35B H 0.4270 1.3707 0.0664 0.051 Uiso 0.737(2) 1 calc R U P A 1
H35C H 0.5212 1.3474 0.0652 0.051 Uiso 0.737(2) 1 calc R U P A 1
C36 C 0.4812(2) 1.47499(16) 0.2227(2) 0.0394(6) Uani 0.737(2) 1 d D U P A 1
H36A H 0.5255 1.5365 0.2111 0.059 Uiso 0.737(2) 1 calc R U P A 1
H36B H 0.4878 1.4800 0.2830 0.059 Uiso 0.737(2) 1 calc R U P A 1
H36C H 0.4098 1.4551 0.1982 0.059 Uiso 0.737(2) 1 calc R U P A 1
C33' C 0.5049(6) 1.3975(5) 0.1724(5) 0.0218(4) Uani 0.263(2) 1 d D U P A 2
C34' C 0.5630(5) 1.4694(4) 0.2552(4) 0.0330(5) Uani 0.263(2) 1 d D U P A 2
H34D H 0.6038 1.5320 0.2438 0.050 Uiso 0.263(2) 1 calc R U P A 2
H34E H 0.6085 1.4501 0.2849 0.050 Uiso 0.263(2) 1 calc R U P A 2
H34F H 0.5137 1.4720 0.2896 0.050 Uiso 0.263(2) 1 calc R U P A 2
C35' C 0.5839(5) 1.3970(5) 0.1188(4) 0.0339(5) Uani 0.263(2) 1 d D U P A 2
H35D H 0.6189 1.4586 0.1039 0.051 Uiso 0.263(2) 1 calc R U P A 2
H35E H 0.5488 1.3477 0.0679 0.051 Uiso 0.263(2) 1 calc R U P A 2
H35F H 0.6343 1.3844 0.1503 0.051 Uiso 0.263(2) 1 calc R U P A 2
C36' C 0.4340(5) 1.4278(5) 0.1254(5) 0.0394(6) Uani 0.263(2) 1 d D U P A 2
H36D H 0.4754 1.4873 0.1091 0.059 Uiso 0.263(2) 1 calc R U P A 2
H36E H 0.3889 1.4365 0.1615 0.059 Uiso 0.263(2) 1 calc R U P A 2
H36F H 0.3924 1.3790 0.0754 0.059 Uiso 0.263(2) 1 calc R U P A 2
C37 C 0.63462(11) 0.99732(10) 0.10276(9) 0.0189(2) Uani 1 1 d . . . . .
C38 C 0.67510(12) 1.07569(11) 0.05324(10) 0.0234(3) Uani 1 1 d . . . . .
H38A H 0.6201 1.0653 0.0085 0.035 Uiso 1 1 calc R U . . .
H38B H 0.7325 1.0746 0.0292 0.035 Uiso 1 1 calc R U . . .
H38C H 0.6985 1.1371 0.0905 0.035 Uiso 1 1 calc R U . . .
C39 C 0.60911(13) 0.90297(11) 0.04497(10) 0.0260(3) Uani 1 1 d . . . . .
H39A H 0.5913 0.8535 0.0772 0.039 Uiso 1 1 calc R U . . .
H39B H 0.6688 0.9095 0.0204 0.039 Uiso 1 1 calc R U . . .
H39C H 0.5509 0.8859 0.0006 0.039 Uiso 1 1 calc R U . . .
C40 C 0.71801(13) 1.01847(14) 0.17766(10) 0.0283(3) Uani 1 1 d . . . . .
H40A H 0.7338 1.0781 0.2148 0.042 Uiso 1 1 calc R U . . .
H40B H 0.7801 1.0235 0.1579 0.042 Uiso 1 1 calc R U . . .
H40C H 0.6932 0.9673 0.2080 0.042 Uiso 1 1 calc R U . . .
N41 N 0.13849(9) 1.01521(8) 0.31526(7) 0.0175(2) Uani 1 1 d . . . . .
C42 C 0.04231(11) 0.99175(11) 0.27991(9) 0.0213(3) Uani 1 1 d . . . . .
H42 H 0.0143 0.9500 0.2268 0.026 Uiso 1 1 calc R U . . .
C43 C -0.01781(11) 1.02547(11) 0.31713(9) 0.0220(3) Uani 1 1 d . . . . .
H43 H -0.0858 1.0064 0.2901 0.026 Uiso 1 1 calc R U . . .
C44 C 0.02201(12) 1.08776(11) 0.39468(9) 0.0223(3) Uani 1 1 d D . . . .
C45 C 0.12060(12) 1.10904(11) 0.43262(9) 0.0215(3) Uani 1 1 d . . . . .
H45 H 0.1496 1.1491 0.4864 0.026 Uiso 1 1 calc R U . . .
C46 C 0.17653(11) 1.07187(10) 0.39206(9) 0.0170(2) Uani 1 1 d . . . . .
C47 C 0.28127(11) 1.08999(10) 0.42873(8) 0.0169(2) Uani 1 1 d . . . . .
C48 C 0.33521(11) 1.14879(10) 0.50554(9) 0.0191(2) Uani 1 1 d . . . . .
H48 H 0.3056 1.1807 0.5373 0.023 Uiso 1 1 calc R U . . .
C49 C 0.43324(11) 1.16151(10) 0.53679(9) 0.0194(2) Uani 1 1 d . . . . .
C50 C 0.47070(11) 1.11026(10) 0.48867(9) 0.0198(3) Uani 1 1 d . . . . .
H50 H 0.5353 1.1142 0.5081 0.024 Uiso 1 1 calc R U . . .
C51 C 0.41300(11) 1.05323(10) 0.41189(9) 0.0192(2) Uani 1 1 d . . . . .
H51 H 0.4402 1.0193 0.3796 0.023 Uiso 1 1 calc R U . . .
N52 N 0.32119(9) 1.04379(8) 0.38123(7) 0.0165(2) Uani 1 1 d . . . . .
C53 C -0.0437(5) 1.1267(6) 0.4350(4) 0.0281(11) Uani 0.618(15) 1 d D U P B 1
C54 C -0.1546(7) 1.0485(8) 0.4247(6) 0.0353(12) Uani 0.618(15) 1 d D U P B 1
H54A H -0.1953 1.0747 0.4513 0.053 Uiso 0.618(15) 1 calc R U P B 1
H54B H -0.1550 0.9979 0.4510 0.053 Uiso 0.618(15) 1 calc R U P B 1
H54C H -0.1843 1.0230 0.3654 0.053 Uiso 0.618(15) 1 calc R U P B 1
C55 C -0.0416(13) 1.2010(10) 0.3858(8) 0.0478(13) Uani 0.618(15) 1 d D U P B 1
H55A H -0.0825 1.2296 0.4079 0.072 Uiso 0.618(15) 1 calc R U P B 1
H55B H -0.0703 1.1707 0.3270 0.072 Uiso 0.618(15) 1 calc R U P B 1
H55C H 0.0293 1.2500 0.3913 0.072 Uiso 0.618(15) 1 calc R U P B 1
C56 C -0.0011(6) 1.1698(7) 0.5280(4) 0.0544(19) Uani 0.618(15) 1 d D U P B 1
H56A H -0.0454 1.1935 0.5516 0.082 Uiso 0.618(15) 1 calc R U P B 1
H56B H 0.0683 1.2221 0.5353 0.082 Uiso 0.618(15) 1 calc R U P B 1
H56C H 0.0009 1.1216 0.5565 0.082 Uiso 0.618(15) 1 calc R U P B 1
C53' C -0.0349(9) 1.1408(9) 0.4289(7) 0.0281(11) Uani 0.382(15) 1 d D U P B 2
C54' C -0.1408(12) 1.0658(13) 0.4386(11) 0.0353(12) Uani 0.382(15) 1 d D U P B 2
H54D H -0.1799 1.0971 0.4597 0.053 Uiso 0.382(15) 1 calc R U P B 2
H54E H -0.1319 1.0291 0.4780 0.053 Uiso 0.382(15) 1 calc R U P B 2
H54F H -0.1781 1.0236 0.3845 0.053 Uiso 0.382(15) 1 calc R U P B 2
C55' C -0.051(2) 1.1999(16) 0.3692(13) 0.0478(13) Uani 0.382(15) 1 d D U P B 2
H55D H -0.0869 1.2327 0.3933 0.072 Uiso 0.382(15) 1 calc R U P B 2
H55E H -0.0914 1.1583 0.3156 0.072 Uiso 0.382(15) 1 calc R U P B 2
H55F H 0.0161 1.2464 0.3609 0.072 Uiso 0.382(15) 1 calc R U P B 2
C56' C 0.0221(8) 1.2052(10) 0.5148(7) 0.0544(19) Uani 0.382(15) 1 d D U P B 2
H56D H -0.0154 1.2387 0.5345 0.082 Uiso 0.382(15) 1 calc R U P B 2
H56E H 0.0913 1.2510 0.5104 0.082 Uiso 0.382(15) 1 calc R U P B 2
H56F H 0.0267 1.1669 0.5542 0.082 Uiso 0.382(15) 1 calc R U P B 2
C57 C 0.49338(13) 1.22835(12) 0.62025(10) 0.0255(3) Uani 1 1 d . . . . .
C58 C 0.49699(16) 1.32484(13) 0.62152(12) 0.0356(4) Uani 1 1 d . . . . .
H58A H 0.5279 1.3503 0.5752 0.053 Uiso 1 1 calc R U . . .
H58B H 0.5381 1.3683 0.6743 0.053 Uiso 1 1 calc R U . . .
H58C H 0.4272 1.3175 0.6159 0.053 Uiso 1 1 calc R U . . .
C59 C 0.43849(16) 1.18504(14) 0.68907(10) 0.0347(4) Uani 1 1 d . . . . .
H59A H 0.3685 1.1772 0.6799 0.052 Uiso 1 1 calc R U . . .
H59B H 0.4758 1.2269 0.7434 0.052 Uiso 1 1 calc R U . . .
H59C H 0.4361 1.1234 0.6879 0.052 Uiso 1 1 calc R U . . .
C60 C 0.60381(15) 1.24218(17) 0.63642(13) 0.0420(5) Uani 1 1 d . . . . .
H60A H 0.6023 1.1815 0.6390 0.063 Uiso 1 1 calc R U . . .
H60B H 0.6411 1.2871 0.6894 0.063 Uiso 1 1 calc R U . . .
H60C H 0.6383 1.2668 0.5912 0.063 Uiso 1 1 calc R U . . .
Co80 Co 0.74296(2) 0.73228(2) 0.15720(2) 0.02426(5) Uani 1 1 d . . . . .
C81 C 0.77040(16) 0.74907(16) 0.26699(13) 0.0382(4) Uani 1 1 d . . . . .
O82 O 0.78433(15) 0.76040(16) 0.33905(10) 0.0593(5) Uani 1 1 d . . . . .
C83 C 0.76563(14) 0.64185(13) 0.10481(12) 0.0316(4) Uani 1 1 d . . . . .
O84 O 0.78009(13) 0.58379(11) 0.06825(11) 0.0448(4) Uani 1 1 d . . . . .
C85 C 0.81669(13) 0.83543(12) 0.12242(12) 0.0284(3) Uani 1 1 d . . . . .
O86 O 0.86550(11) 0.90228(9) 0.09811(10) 0.0397(3) Uani 1 1 d . . . . .
C87 C 0.61058(13) 0.69856(12) 0.12989(10) 0.0263(3) Uani 1 1 d . . . . .
O88 O 0.52465(10) 0.67745(10) 0.11247(9) 0.0357(3) Uani 1 1 d . . . . .
Co70 Co 0.69585(2) 0.25695(2) 0.37118(2) 0.02351(5) Uani 1 1 d . . . . .
C71 C 0.80977(15) 0.33423(13) 0.44372(11) 0.0309(3) Uani 1 1 d . . . . .
O72 O 0.88543(13) 0.38492(11) 0.48903(9) 0.0464(4) Uani 1 1 d . . . . .
C73 C 0.65532(13) 0.13762(13) 0.37564(12) 0.0302(3) Uani 1 1 d . . . . .
O74 O 0.62668(11) 0.05852(10) 0.37614(11) 0.0420(3) Uani 1 1 d . . . . .
C75 C 0.72228(13) 0.26884(11) 0.27100(11) 0.0273(3) Uani 1 1 d . . . . .
O76 O 0.73804(11) 0.27432(9) 0.20425(8) 0.0371(3) Uani 1 1 d . . . . .
C77 C 0.59676(14) 0.28714(12) 0.38973(11) 0.0281(3) Uani 1 1 d . . . . .
O78 O 0.53261(11) 0.30650(10) 0.40168(9) 0.0368(3) Uani 1 1 d . . . . .
O101 O 0.87907(12) 0.37306(11) -0.03180(10) 0.0435(3) Uani 1 1 d . . . . .
C102 C 0.8504(2) 0.43615(18) -0.06657(17) 0.0532(6) Uani 1 1 d . . . . .
H10A H 0.8766 0.4469 -0.1189 0.064 Uiso 1 1 calc R U . . .
H10B H 0.8789 0.4977 -0.0270 0.064 Uiso 1 1 calc R U . . .
C103 C 0.7334(2) 0.3886(2) -0.08335(17) 0.0583(7) Uani 1 1 d . . . . .
H10C H 0.7075 0.4356 -0.0798 0.070 Uiso 1 1 calc R U . . .
H10D H 0.7041 0.3448 -0.1385 0.070 Uiso 1 1 calc R U . . .
C104 C 0.70991(17) 0.33603(16) -0.01314(15) 0.0458(5) Uani 1 1 d . . . . .
H10E H 0.7175 0.3783 0.0397 0.055 Uiso 1 1 calc R U . . .
H10F H 0.6399 0.2820 -0.0267 0.055 Uiso 1 1 calc R U . . .
C105 C 0.79025(16) 0.30353(14) -0.00896(13) 0.0381(4) Uani 1 1 d . . . . .
H10G H 0.8074 0.2963 0.0481 0.046 Uiso 1 1 calc R U . . .
H10H H 0.7647 0.2418 -0.0477 0.046 Uiso 1 1 calc R U . . .
O91 O 0.24273(13) 1.34534(12) 0.37117(10) 0.0480(4) Uani 1 1 d . . . . .
C92 C 0.3218(2) 1.3671(2) 0.43934(17) 0.0599(7) Uani 1 1 d . . . . .
H92A H 0.3889 1.3914 0.4210 0.072 Uiso 1 1 calc R U . . .
H92B H 0.3096 1.3093 0.4600 0.072 Uiso 1 1 calc R U . . .
C93 C 0.3234(4) 1.4366(3) 0.5045(2) 0.0954(14) Uani 1 1 d . . . . .
H93A H 0.3927 1.4913 0.5210 0.115 Uiso 1 1 calc R U . . .
H93B H 0.3034 1.4097 0.5539 0.115 Uiso 1 1 calc R U . . .
C94 C 0.2463(3) 1.4663(2) 0.4689(2) 0.0744(10) Uani 1 1 d . . . . .
H94A H 0.1836 1.4409 0.4935 0.089 Uiso 1 1 calc R U . . .
H94B H 0.2763 1.5359 0.4793 0.089 Uiso 1 1 calc R U . . .
C95 C 0.22332(19) 1.42434(17) 0.37788(16) 0.0489(5) Uani 1 1 d . . . . .
H95A H 0.1509 1.4041 0.3541 0.059 Uiso 1 1 calc R U . . .
H95B H 0.2680 1.4708 0.3480 0.059 Uiso 1 1 calc R U . . .

loop_
_atom_site_aniso_label
_atom_site_aniso_U_11
_atom_site_aniso_U_22
_atom_site_aniso_U_33
_atom_site_aniso_U_23
_atom_site_aniso_U_13
_atom_site_aniso_U_12
Co1 0.01424(8) 0.01285(8) 0.01649(8) 0.00382(6) 0.00493(6) 0.00583(6)
N1 0.0170(5) 0.0140(5) 0.0182(5) 0.0056(4) 0.0058(4) 0.0071(4)
C2 0.0217(6) 0.0158(5) 0.0201(6) 0.0072(5) 0.0068(5) 0.0095(5)
C3 0.0232(7) 0.0189(6) 0.0193(6) 0.0079(5) 0.0063(5) 0.0120(5)
C4 0.0192(6) 0.0191(6) 0.0171(6) 0.0051(5) 0.0036(5) 0.0106(5)
C5 0.0189(6) 0.0154(5) 0.0191(6) 0.0045(5) 0.0024(5) 0.0071(5)
C6 0.0162(6) 0.0151(5) 0.0177(6) 0.0058(4) 0.0057(4) 0.0075(5)
C7 0.0165(6) 0.0149(5) 0.0182(6) 0.0053(4) 0.0052(5) 0.0074(5)
C8 0.0212(6) 0.0151(5) 0.0192(6) 0.0052(5) 0.0039(5) 0.0061(5)
C9 0.0216(6) 0.0154(5) 0.0210(6) 0.0070(5) 0.0073(5) 0.0082(5)
C10 0.0220(7) 0.0184(6) 0.0197(6) 0.0083(5) 0.0061(5) 0.0097(5)
C11 0.0188(6) 0.0183(6) 0.0180(6) 0.0060(5) 0.0035(5) 0.0077(5)
N12 0.0158(5) 0.0154(5) 0.0170(5) 0.0048(4) 0.0041(4) 0.0069(4)
C13 0.0281(8) 0.0224(7) 0.0193(6) 0.0039(5) -0.0009(5) 0.0124(6)
C14 0.0374(9) 0.0336(8) 0.0221(7) 0.0078(6) 0.0004(6) 0.0196(7)
C15 0.0717(15) 0.0469(11) 0.0262(8) -0.0062(8) -0.0082(9) 0.0437(12)
C16 0.0353(10) 0.0491(12) 0.0341(10) 0.0156(9) -0.0074(8) -0.0008(9)
C17 0.0318(8) 0.0147(6) 0.0253(7) 0.0085(5) 0.0072(6) 0.0054(6)
C18 0.0527(12) 0.0205(7) 0.0325(9) 0.0091(6) 0.0079(8) 0.0181(7)
C19 0.0431(11) 0.0185(7) 0.0323(9) 0.0089(6) -0.0003(8) -0.0007(7)
C20 0.0357(10) 0.0274(8) 0.0424(10) 0.0150(7) 0.0192(8) 0.0088(7)
N21 0.0157(5) 0.0141(5) 0.0195(5) 0.0041(4) 0.0050(4) 0.0076(4)
C22 0.0197(6) 0.0177(6) 0.0242(6) 0.0064(5) 0.0083(5) 0.0111(5)
C23 0.0223(7) 0.0163(6) 0.0293(7) 0.0062(5) 0.0073(6) 0.0116(5)
C24 0.0204(6) 0.0150(5) 0.0260(7) 0.0065(5) 0.0064(5) 0.0084(5)
C25 0.0181(6) 0.0155(5) 0.0226(6) 0.0063(5) 0.0076(5) 0.0082(5)
C26 0.0158(6) 0.0137(5) 0.0191(6) 0.0040(4) 0.0052(5) 0.0074(5)
C27 0.0156(6) 0.0127(5) 0.0166(5) 0.0027(4) 0.0037(4) 0.0067(4)
C28 0.0166(6) 0.0157(5) 0.0192(6) 0.0049(4) 0.0059(5) 0.0077(5)
C29 0.0169(6) 0.0184(6) 0.0164(6) 0.0037(4) 0.0035(4) 0.0102(5)
C30 0.0219(6) 0.0167(6) 0.0206(6) 0.0050(5) 0.0064(5) 0.0114(5)
C31 0.0194(6) 0.0144(5) 0.0229(6) 0.0059(5) 0.0067(5) 0.0088(5)
N32 0.0177(5) 0.0126(5) 0.0177(5) 0.0040(4) 0.0049(4) 0.0062(4)
C33 0.0238(9) 0.0150(6) 0.0283(12) 0.0081(7) 0.0079(8) 0.0089(6)
C34 0.0295(11) 0.0200(9) 0.0437(13) 0.0127(9) 0.0051(9) 0.0050(8)
C35 0.0398(13) 0.0288(10) 0.0330(11) 0.0165(9) 0.0102(9) 0.0122(9)
C36 0.0464(14) 0.0191(9) 0.0630(16) 0.0176(10) 0.0292(13) 0.0176(9)
C33' 0.0238(9) 0.0150(6) 0.0283(12) 0.0081(7) 0.0079(8) 0.0089(6)
C34' 0.0295(11) 0.0200(9) 0.0437(13) 0.0127(9) 0.0051(9) 0.0050(8)
C35' 0.0398(13) 0.0288(10) 0.0330(11) 0.0165(9) 0.0102(9) 0.0122(9)
C36' 0.0464(14) 0.0191(9) 0.0630(16) 0.0176(10) 0.0292(13) 0.0176(9)
C37 0.0199(6) 0.0212(6) 0.0202(6) 0.0051(5) 0.0063(5) 0.0128(5)
C38 0.0237(7) 0.0247(7) 0.0274(7) 0.0088(6) 0.0127(6) 0.0136(6)
C39 0.0321(8) 0.0252(7) 0.0287(7) 0.0056(6) 0.0128(6) 0.0189(6)
C40 0.0221(7) 0.0414(9) 0.0269(7) 0.0090(7) 0.0056(6) 0.0189(7)
N41 0.0155(5) 0.0180(5) 0.0184(5) 0.0033(4) 0.0036(4) 0.0072(4)
C42 0.0179(6) 0.0252(7) 0.0211(6) 0.0042(5) 0.0039(5) 0.0103(5)
C43 0.0168(6) 0.0281(7) 0.0227(7) 0.0058(5) 0.0042(5) 0.0117(6)
C44 0.0204(7) 0.0290(7) 0.0225(7) 0.0068(5) 0.0070(5) 0.0149(6)
C45 0.0204(7) 0.0274(7) 0.0200(6) 0.0035(5) 0.0047(5) 0.0143(6)
C46 0.0157(6) 0.0183(6) 0.0185(6) 0.0054(5) 0.0046(5) 0.0084(5)
C47 0.0166(6) 0.0181(6) 0.0177(6) 0.0048(5) 0.0050(5) 0.0089(5)
C48 0.0193(6) 0.0214(6) 0.0186(6) 0.0028(5) 0.0042(5) 0.0116(5)
C49 0.0202(6) 0.0209(6) 0.0178(6) 0.0042(5) 0.0031(5) 0.0104(5)
C50 0.0168(6) 0.0235(6) 0.0209(6) 0.0047(5) 0.0027(5) 0.0111(5)
C51 0.0174(6) 0.0206(6) 0.0218(6) 0.0047(5) 0.0053(5) 0.0104(5)
N52 0.0153(5) 0.0166(5) 0.0187(5) 0.0042(4) 0.0047(4) 0.0081(4)
C53 0.0230(13) 0.040(2) 0.0274(12) 0.0036(14) 0.0074(9) 0.0209(16)
C54 0.024(2) 0.058(4) 0.033(3) 0.015(3) 0.013(2) 0.024(2)
C55 0.048(3) 0.0429(12) 0.075(5) 0.021(3) 0.024(3) 0.0355(15)
C56 0.031(3) 0.088(5) 0.042(2) -0.021(3) 0.0031(17) 0.037(3)
C53' 0.0230(13) 0.040(2) 0.0274(12) 0.0036(14) 0.0074(9) 0.0209(16)
C54' 0.024(2) 0.058(4) 0.033(3) 0.015(3) 0.013(2) 0.024(2)
C55' 0.048(3) 0.0429(12) 0.075(5) 0.021(3) 0.024(3) 0.0355(15)
C56' 0.031(3) 0.088(5) 0.042(2) -0.021(3) 0.0031(17) 0.037(3)
C57 0.0263(8) 0.0302(8) 0.0200(6) -0.0010(6) -0.0019(5) 0.0164(6)
C58 0.0401(10) 0.0258(8) 0.0331(9) -0.0030(7) -0.0041(7) 0.0136(7)
C59 0.0488(11) 0.0428(10) 0.0196(7) 0.0047(7) 0.0048(7) 0.0285(9)
C60 0.0299(9) 0.0576(13) 0.0327(9) -0.0121(9) -0.0092(7) 0.0248(9)
Co80 0.02497(11) 0.02407(10) 0.02814(11) 0.01000(8) 0.00627(8) 0.01366(8)
C81 0.0354(10) 0.0511(12) 0.0351(9) 0.0133(8) 0.0053(8) 0.0252(9)
O82 0.0592(11) 0.0977(15) 0.0319(8) 0.0145(9) 0.0016(7) 0.0471(11)
C83 0.0325(9) 0.0286(8) 0.0430(10) 0.0177(7) 0.0144(7) 0.0179(7)
O84 0.0546(9) 0.0374(7) 0.0607(10) 0.0181(7) 0.0261(8) 0.0318(7)
C85 0.0250(8) 0.0249(7) 0.0384(9) 0.0083(6) 0.0054(6) 0.0141(6)
O86 0.0330(7) 0.0278(6) 0.0621(9) 0.0204(6) 0.0135(6) 0.0132(5)
C87 0.0302(8) 0.0254(7) 0.0259(7) 0.0081(6) 0.0072(6) 0.0141(6)
O88 0.0281(6) 0.0412(7) 0.0377(7) 0.0088(6) 0.0051(5) 0.0161(6)
Co70 0.02428(11) 0.02206(10) 0.02617(10) 0.00578(8) 0.00735(8) 0.01178(8)
C71 0.0389(9) 0.0316(8) 0.0258(8) 0.0066(6) 0.0045(7) 0.0198(7)
O72 0.0487(9) 0.0447(8) 0.0355(7) 0.0017(6) -0.0092(6) 0.0184(7)
C73 0.0239(8) 0.0300(8) 0.0439(10) 0.0111(7) 0.0143(7) 0.0162(7)
O74 0.0330(7) 0.0289(6) 0.0751(11) 0.0196(7) 0.0234(7) 0.0189(6)
C75 0.0242(7) 0.0203(7) 0.0298(8) 0.0010(6) 0.0048(6) 0.0051(6)
O76 0.0410(8) 0.0262(6) 0.0312(6) 0.0035(5) 0.0146(6) 0.0037(5)
C77 0.0350(9) 0.0272(7) 0.0280(8) 0.0100(6) 0.0100(7) 0.0176(7)
O78 0.0444(8) 0.0457(8) 0.0374(7) 0.0148(6) 0.0149(6) 0.0325(7)
O101 0.0420(8) 0.0441(8) 0.0567(9) 0.0217(7) 0.0206(7) 0.0252(7)
C102 0.0739(17) 0.0523(13) 0.0575(14) 0.0282(11) 0.0329(13) 0.0412(13)
C103 0.0640(17) 0.0638(16) 0.0527(14) 0.0020(12) -0.0054(12) 0.0409(14)
C104 0.0336(10) 0.0420(11) 0.0518(13) -0.0034(9) 0.0049(9) 0.0135(9)
C105 0.0347(10) 0.0320(9) 0.0412(10) 0.0046(8) 0.0077(8) 0.0109(8)
O91 0.0512(9) 0.0577(10) 0.0432(8) -0.0037(7) 0.0020(7) 0.0381(8)
C92 0.0706(17) 0.0618(15) 0.0566(15) -0.0090(12) -0.0124(13) 0.0503(14)
C93 0.130(3) 0.102(3) 0.0630(19) -0.0241(19) -0.027(2) 0.083(3)
C94 0.078(2) 0.0601(17) 0.088(2) -0.0216(15) 0.0001(17) 0.0492(16)
C95 0.0450(12) 0.0469(12) 0.0641(15) 0.0222(11) 0.0099(11) 0.0265(10)

loop_
_atom_type_symbol
_atom_type_description
_atom_type_scat_dispersion_real
_atom_type_scat_dispersion_imag
_atom_type_scat_source
C C 0.0033 0.0016 'International Tables Vol C Tables 4.2.6.8 and 6.1.1.4'
H H 0.0000 0.0000 'International Tables Vol C Tables 4.2.6.8 and 6.1.1.4'
N N 0.0061 0.0033 'International Tables Vol C Tables 4.2.6.8 and 6.1.1.4'
O O 0.0106 0.0060 'International Tables Vol C Tables 4.2.6.8 and 6.1.1.4'
Co Co 0.3494 0.9721 'International Tables Vol C Tables 4.2.6.8 and 6.1.1.4'

loop_
_exptl_crystal_face_index_h
_exptl_crystal_face_index_k
_exptl_crystal_face_index_l
_exptl_crystal_face_perp_dist
0.00 1.00 0.00 0.0300
0.00 -1.00 0.00 0.0300
-1.00 0.00 1.00 0.1000
1.00 0.00 -1.00 0.1000
1.00 -1.00 1.00 0.0400
-1.00 1.00 -1.00 0.0500
0.00 -1.00 2.00 0.0700

loop_
_geom_angle_atom_site_label_1
_geom_angle_atom_site_label_2
_geom_angle_atom_site_label_3
_geom_angle
N12 Co1 N41 92.24(5)
N12 Co1 N1 77.38(5)
N41 Co1 N1 94.78(5)
N12 Co1 N52 98.78(5)
N41 Co1 N52 76.51(5)
N1 Co1 N52 170.44(4)
N12 Co1 N32 96.60(5)
N41 Co1 N32 170.02(5)
N1 Co1 N32 91.68(5)
N52 Co1 N32 97.49(5)
N12 Co1 N21 171.51(4)
N41 Co1 N21 94.84(5)
N1 Co1 N21 97.33(5)
N52 Co1 N21 87.44(5)
N32 Co1 N21 76.76(4)
C2 N1 C6 117.73(12)
C2 N1 Co1 126.29(9)
C6 N1 Co1 115.89(9)
N1 C2 C3 123.42(13)
C2 C3 C4 119.63(13)
C3 C4 C5 116.78(13)
C3 C4 C13 122.51(13)
C5 C4 C13 120.66(13)
C6 C5 C4 120.52(13)
N1 C6 C5 121.86(12)
N1 C6 C7 114.77(12)
C5 C6 C7 123.37(12)
N12 C7 C8 121.82(13)
N12 C7 C6 115.36(11)
C8 C7 C6 122.79(13)
C7 C8 C9 120.37(13)
C10 C9 C8 116.84(12)
C10 C9 C17 120.55(13)
C8 C9 C17 122.56(13)
C11 C10 C9 119.73(13)
N12 C11 C10 123.30(13)
C11 N12 C7 117.92(12)
C11 N12 Co1 125.52(10)
C7 N12 Co1 116.18(9)
C4 C13 C14 112.00(13)
C4 C13 C16 109.83(14)
C14 C13 C16 108.82(15)
C4 C13 C15 108.18(14)
C14 C13 C15 108.22(15)
C16 C13 C15 109.75(18)
C9 C17 C19 111.78(13)
C9 C17 C18 110.14(14)
C19 C17 C18 108.29(15)
C9 C17 C20 107.56(13)
C19 C17 C20 110.05(16)
C18 C17 C20 108.99(14)
C22 N21 C26 117.65(12)
C22 N21 Co1 125.97(9)
C26 N21 Co1 116.33(9)
N21 C22 C23 123.41(13)
C22 C23 C24 119.99(13)
C23 C24 C25 116.44(13)
C23 C24 C33 121.92(17)
C25 C24 C33 121.58(17)
C23 C24 C33' 122.6(3)
C25 C24 C33' 120.7(3)
C26 C25 C24 120.77(13)
N21 C26 C25 121.70(12)
N21 C26 C27 115.17(11)
C25 C26 C27 123.13(12)
N32 C27 C28 121.66(12)
N32 C27 C26 115.36(11)
C28 C27 C26 122.97(12)
C27 C28 C29 121.00(12)
C28 C29 C30 116.38(12)
C28 C29 C37 122.16(12)
C30 C29 C37 121.43(12)
C31 C30 C29 119.86(13)
N32 C31 C30 123.36(13)
C31 N32 C27 117.74(12)
C31 N32 Co1 125.88(9)
C27 N32 Co1 116.38(9)
C36 C33 C24 112.1(2)
C36 C33 C34 108.5(2)
C24 C33 C34 111.0(2)
C36 C33 C35 109.1(2)
C24 C33 C35 106.6(2)
C34 C33 C35 109.6(2)
C24 C33' C36' 112.9(5)
C24 C33' C34' 103.4(5)
C36' C33' C34' 109.7(6)
C24 C33' C35' 114.0(6)
C36' C33' C35' 108.4(6)
C34' C33' C35' 108.4(6)
C29 C37 C38 111.53(12)
C29 C37 C40 107.52(12)
C38 C37 C40 109.44(13)
C29 C37 C39 110.70(12)
C38 C37 C39 108.26(12)
C40 C37 C39 109.36(13)
C42 N41 C46 118.11(12)
C42 N41 Co1 125.61(10)
C46 N41 Co1 115.78(9)
N41 C42 C43 123.09(14)
C42 C43 C44 119.59(14)
C45 C44 C43 117.07(13)
C45 C44 C53 123.3(3)
C43 C44 C53 119.6(3)
C45 C44 C53' 122.2(5)
C43 C44 C53' 120.1(5)
C46 C45 C44 120.33(14)
N41 C46 C45 121.71(13)
N41 C46 C47 114.71(12)
C45 C46 C47 123.59(13)
N52 C47 C48 121.55(13)
N52 C47 C46 114.79(12)
C48 C47 C46 123.66(12)
C47 C48 C49 120.54(13)
C50 C49 C48 116.87(13)
C50 C49 C57 122.84(13)
C48 C49 C57 120.29(13)
C51 C50 C49 119.57(13)
N52 C51 C50 123.27(13)
C51 N52 C47 118.10(12)
C51 N52 Co1 125.62(10)
C47 N52 Co1 115.05(9)
C44 C53 C56 111.9(5)
C44 C53 C55 104.2(9)
C56 C53 C55 111.8(5)
C44 C53 C54 110.8(7)
C56 C53 C54 108.6(4)
C55 C53 C54 109.6(5)
C44 C53' C56' 111.4(8)
C44 C53' C54' 107.1(12)
C56' C53' C54' 108.3(7)
C44 C53' C55' 112.0(15)
C56' C53' C55' 109.4(8)
C54' C53' C55' 108.6(9)
C49 C57 C59 108.06(14)
C49 C57 C58 109.81(13)
C59 C57 C58 109.74(15)
C49 C57 C60 111.42(13)
C59 C57 C60 108.90(16)
C58 C57 C60 108.89(16)
C85 Co80 C83 107.15(8)
C85 Co80 C81 112.09(10)
C83 Co80 C81 112.70(9)
C85 Co80 C87 110.08(8)
C83 Co80 C87 108.25(8)
C81 Co80 C87 106.53(9)
O82 C81 Co80 176.90(19)
O84 C83 Co80 177.78(17)
O86 C85 Co80 178.59(17)
O88 C87 Co80 179.37(17)
C75 Co70 C73 107.13(8)
C75 Co70 C71 107.68(8)
C73 Co70 C71 112.06(9)
C75 Co70 C77 110.40(8)
C73 Co70 C77 109.71(8)
C71 Co70 C77 109.80(8)
O72 C71 Co70 178.02(18)
O74 C73 Co70 177.81(19)
O76 C75 Co70 178.31(16)
O78 C77 Co70 179.9(2)
C105 O101 C102 107.95(17)
O101 C102 C103 106.4(2)
C104 C103 C102 101.1(2)
C105 C104 C103 101.35(19)
O101 C105 C104 107.77(18)
C92 O91 C95 106.69(18)
O91 C92 C93 109.5(2)
C92 C93 C94 105.8(3)
C95 C94 C93 103.5(2)
O91 C95 C94 105.8(2)

loop_
_geom_bond_atom_site_label_1
_geom_bond_atom_site_label_2
_geom_bond_distance
Co1 N12 2.1072(12)
Co1 N41 2.1158(12)
Co1 N1 2.1189(13)
Co1 N52 2.1219(13)
Co1 N32 2.1285(12)
Co1 N21 2.1342(12)
N1 C2 1.3422(17)
N1 C6 1.3554(17)
C2 C3 1.387(2)
C3 C4 1.396(2)
C4 C5 1.4016(19)
C4 C13 1.527(2)
C5 C6 1.390(2)
C6 C7 1.4911(19)
C7 N12 1.3497(18)
C7 C8 1.3951(19)
C8 C9 1.399(2)
C9 C10 1.397(2)
C9 C17 1.528(2)
C10 C11 1.3821(19)
C11 N12 1.3441(18)
C13 C14 1.533(2)
C13 C16 1.531(3)
C13 C15 1.534(3)
C17 C19 1.534(2)
C17 C18 1.537(3)
C17 C20 1.542(2)
N21 C22 1.3423(17)
N21 C26 1.3542(17)
C22 C23 1.385(2)
C23 C24 1.392(2)
C24 C25 1.402(2)
C24 C33 1.530(3)
C24 C33' 1.539(7)
C25 C26 1.3915(18)
C26 C27 1.4903(18)
C27 N32 1.3549(17)
C27 C28 1.3939(19)
C28 C29 1.3959(19)
C29 C30 1.3999(19)
C29 C37 1.5293(19)
C30 C31 1.388(2)
C31 N32 1.3424(17)
C33 C36 1.528(4)
C33 C34 1.532(4)
C33 C35 1.543(4)
C33' C36' 1.535(7)
C33' C34' 1.543(7)
C33' C35' 1.539(7)
C37 C38 1.538(2)
C37 C40 1.540(2)
C37 C39 1.542(2)
N41 C42 1.3435(19)
N41 C46 1.3519(18)
C42 C43 1.383(2)
C43 C44 1.397(2)
C44 C45 1.398(2)
C44 C53 1.529(4)
C44 C53' 1.538(6)
C45 C46 1.391(2)
C46 C47 1.489(2)
C47 N52 1.3564(17)
C47 C48 1.387(2)
C48 C49 1.405(2)
C49 C50 1.390(2)
C49 C57 1.526(2)
C50 C51 1.390(2)
C51 N52 1.3364(18)
C53 C56 1.533(5)
C53 C55 1.539(5)
C53 C54 1.538(5)
C53' C56' 1.536(7)
C53' C54' 1.542(7)
C53' C55' 1.541(7)
C57 C59 1.535(3)
C57 C58 1.536(3)
C57 C60 1.539(2)
Co80 C85 1.7601(18)
Co80 C83 1.7694(19)
Co80 C81 1.773(2)
Co80 C87 1.7745(18)
C81 O82 1.161(2)
C83 O84 1.155(2)
C85 O86 1.160(2)
C87 O88 1.154(2)
Co70 C75 1.7570(18)
Co70 C73 1.7662(18)
Co70 C71 1.770(2)
Co70 C77 1.7809(18)
C71 O72 1.152(2)
C73 O74 1.158(2)
C75 O76 1.158(2)
C77 O78 1.151(2)
O101 C105 1.431(2)
O101 C102 1.437(3)
C102 C103 1.527(4)
C103 C104 1.516(4)
C104 C105 1.500(3)
O91 C92 1.422(3)
O91 C95 1.423(3)
C92 C93 1.429(4)
C93 C94 1.523(4)
C94 C95 1.495(4)
